data_9000335
loop_
_publ_author_name
'Cameron, M.'
'Sueno, S.'
'Prewitt, C. T.'
'Papike, J. J.'

_publ_section_title
;High-temperature crystal chemistry of acmite, diopside, hedenbergite,
 jadeite, spodumene, and ureyite T = 1000 C pyroxene
;
_journal_name_full 'American Mineralogist'
_journal_page_first 594
_journal_page_last 618
_journal_volume 58
_journal_year 1973
_chemical_formula_sum 'Ca Mg O6 Si2'
_chemical_name_mineral Diopside
_space_group_crystal_system monoclinic
_space_group_IT_number 15
_space_group_name_Hall '-C 2yc'
_space_group_name_H-M_alt 'C 1 2/c 1'
_symmetry_space_group_name_H-M 'C 1 2/c 1'
_cell_angle_alpha 90
_cell_angle_beta 105.98
_cell_angle_gamma 90
_cell_formula_units_Z 4
_cell_length_a 9.822
_cell_length_b 9.081
_cell_length_c 5.285
_cell_volume 453.173
_database_code_amcsd 0000344
_diffrn_ambient_temperature 1273.15
_exptl_crystal_density_diffrn 3.174
_cod_original_formula_sum 'Si2 Mg Ca O6'
_cod_database_code 9000335

loop_
_space_group_symop_id
_space_group_symop_operation_xyz
1 x,y,z
2 1/2+x,1/2+y,z
3 x,-y,1/2+z
4 1/2+x,1/2-y,1/2+z
5 -x,y,1/2-z
6 1/2-x,1/2+y,1/2-z
7 -x,-y,-z
8 1/2-x,1/2-y,-z

loop_
_atom_site_aniso_label
_atom_site_aniso_U_11
_atom_site_aniso_U_22
_atom_site_aniso_U_33
_atom_site_aniso_U_12
_atom_site_aniso_U_13
_atom_site_aniso_U_23
Si 0.01522 0.01938 0.01764 -0.00130 0.00447 -0.00091
Mg1 0.02489 0.02561 0.02000 0.00000 0.00462 0.00000
Ca2 0.04643 0.02624 0.02731 0.00000 -0.00253 0.00000
O1 0.01748 0.03092 0.02469 -0.00030 0.00428 0.00047
O2 0.03875 0.02561 0.03297 -0.01047 0.00676 -0.00402
O3 0.02380 0.03497 0.02290 0.00126 0.00790 -0.00879

loop_
_atom_site_label
_atom_site_fract_x
_atom_site_fract_y
_atom_site_fract_z
Si 0.28590 0.09240 0.22920
Mg1 0.00000 0.90630 0.25000
Ca2 0.00000 0.30010 0.25000
O1 0.11640 0.08640 0.14230
O2 0.36070 0.24640 0.31430
O3 0.34870 0.01460 -0.00240

loop_
_cod_related_entry_id
_cod_related_entry_database
_cod_related_entry_code
1 AMCSD 0000344
